data_4080612
loop_
_publ_author_name
'Schrick, Erin K.'
'Forget, Trevor J.'
'Roewe, Kimberly D.'
'Schrick, Aaron C.'
'Moore, Curtis E.'
'Golen, James A.'
'Rheingold, Arnold L.'
'Materer, Nicholas F.'
'Weinert, Charles S.'

_publ_section_title
;
 Substituent Effects in Digermanes: Electrochemical, Theoretical, and
 Structural Investigations
;
_journal_issue 7
_journal_name_full Organometallics
_journal_page_first 2245
_journal_paper_doi 10.1021/om400132z
_journal_volume 32
_journal_year 2013
_chemical_formula_moiety 'C24 H30 Ge2'
_chemical_formula_sum 'C24 H30 Ge2'
_chemical_formula_weight 463.66
_chemical_name_systematic
; 
 ? 
;
_space_group_IT_number 2
_symmetry_cell_setting triclinic
_symmetry_space_group_name_Hall '-P 1'
_symmetry_space_group_name_H-M 'P -1'
_atom_sites_solution_hydrogens geom
_atom_sites_solution_primary direct
_atom_sites_solution_secondary difmap
_audit_creation_method SHELXL-97
_cell_angle_alpha 87.343(5)
_cell_angle_beta 85.481(5)
_cell_angle_gamma 65.243(5)
_cell_formula_units_Z 2
_cell_length_a 8.2473(8)
_cell_length_b 9.8391(10)
_cell_length_c 15.0469(13)
_cell_measurement_reflns_used 6232
_cell_measurement_temperature 100(2)
_cell_measurement_theta_max 26.44
_cell_measurement_theta_min 2.28
_cell_volume 1105.21(19)
_computing_cell_refinement 'Bruker SAINT'
_computing_data_collection 'Bruker APEX2'
_computing_data_reduction 'Bruker SAINT'
_computing_molecular_graphics 'Bruker SHELXTL'
_computing_publication_material 'Bruker SHELXTL'
_computing_structure_refinement 'SHELXL-97 (Sheldrick, 2008)'
_computing_structure_solution 'SHELXS-97 (Sheldrick, 2008)'
_diffrn_ambient_temperature 100(2)
_diffrn_measured_fraction_theta_full 0.999
_diffrn_measured_fraction_theta_max 0.995
_diffrn_measurement_device_type 'Bruker APEX-II CCD'
_diffrn_measurement_method '\f and \w scans'
_diffrn_radiation_monochromator graphite
_diffrn_radiation_source 'fine-focus sealed tube'
_diffrn_radiation_type MoK\a
_diffrn_radiation_wavelength 0.71073
_diffrn_reflns_av_R_equivalents 0.0286
_diffrn_reflns_av_sigmaI/netI 0.0293
_diffrn_reflns_limit_h_max 10
_diffrn_reflns_limit_h_min -10
_diffrn_reflns_limit_k_max 12
_diffrn_reflns_limit_k_min -12
_diffrn_reflns_limit_l_max 18
_diffrn_reflns_limit_l_min -18
_diffrn_reflns_number 16071
_diffrn_reflns_theta_full 25.00
_diffrn_reflns_theta_max 26.53
_diffrn_reflns_theta_min 1.36
_exptl_absorpt_coefficient_mu 2.724
_exptl_absorpt_correction_T_max 0.8115
_exptl_absorpt_correction_T_min 0.6854
_exptl_absorpt_correction_type multi-scan
_exptl_absorpt_process_details sadabs
_exptl_crystal_colour colorless
_exptl_crystal_density_diffrn 1.393
_exptl_crystal_density_method 'not measured'
_exptl_crystal_description plate
_exptl_crystal_F_000 476
_exptl_crystal_size_max 0.15
_exptl_crystal_size_mid 0.10
_exptl_crystal_size_min 0.08
_refine_diff_density_max 0.391
_refine_diff_density_min -0.342
_refine_diff_density_rms 0.058
_refine_ls_extinction_method none
_refine_ls_goodness_of_fit_ref 1.039
_refine_ls_hydrogen_treatment constr
_refine_ls_matrix_type full
_refine_ls_number_parameters 240
_refine_ls_number_reflns 4585
_refine_ls_number_restraints 0
_refine_ls_restrained_S_all 1.039
_refine_ls_R_factor_all 0.0293
_refine_ls_R_factor_gt 0.0222
_refine_ls_shift/su_max 0.001
_refine_ls_shift/su_mean 0.000
_refine_ls_structure_factor_coef Fsqd
_refine_ls_weighting_details 'calc w=1/[\s^2^(Fo^2^)+(0.0219P)^2^+0.4993P] where P=(Fo^2^+2Fc^2^)/3'
_refine_ls_weighting_scheme calc
_refine_ls_wR_factor_gt 0.0518
_refine_ls_wR_factor_ref 0.0544
_reflns_number_gt 3970
_reflns_number_total 4585
_reflns_threshold_expression >2sigma(I)
_cod_data_source_file om400132z_si_003.cif
_cod_data_source_block wein133
_cod_depositor_comments
;
The following automatic conversions were performed:

'_symmetry_cell_setting' value 'Triclinic' changed to 'triclinic'
according to /home/saulius/struct/CIF-dictionaries/cif_core.dic
dictionary named 'cif_core.dic' version 2.4.2 from 2011-04-26.

Automatic conversion script
Id: cif_fix_values 1891 2012-01-12 08:04:46Z andrius 
;
_cod_original_cell_volume 1105.21(18)
_cod_original_sg_symbol_H-M P-1
_cod_database_code 4080612

loop_
_symmetry_equiv_pos_as_xyz
'x, y, z'
'-x, -y, -z'

loop_
_atom_site_label
_atom_site_type_symbol
_atom_site_fract_x
_atom_site_fract_y
_atom_site_fract_z
_atom_site_U_iso_or_equiv
_atom_site_adp_type
_atom_site_occupancy
_atom_site_symmetry_multiplicity
_atom_site_calc_flag
_atom_site_refinement_flags
Ge1 Ge 0.54591(2) 0.70193(2) 0.226107(12) 0.01460(6) Uani 1 1 d .
Ge2 Ge 0.64557(3) 0.68072(2) 0.375601(12) 0.01869(6) Uani 1 1 d .
C1 C 0.3136(2) 0.8711(2) 0.21715(11) 0.0151(4) Uani 1 1 d .
C2 C 0.1832(3) 0.8624(2) 0.16721(12) 0.0207(4) Uani 1 1 d .
H2A H 0.2101 0.7747 0.1342 0.025 Uiso 1 1 calc R
C3 C 0.0152(3) 0.9792(2) 0.16484(13) 0.0237(4) Uani 1 1 d .
H3A H -0.0719 0.9708 0.1305 0.028 Uiso 1 1 calc R
C4 C -0.0269(3) 1.1078(2) 0.21188(13) 0.0243(4) Uani 1 1 d .
H4A H -0.1426 1.1877 0.2107 0.029 Uiso 1 1 calc R
C5 C 0.1016(3) 1.1189(2) 0.26076(15) 0.0290(5) Uani 1 1 d .
H5A H 0.0747 1.2075 0.2929 0.035 Uiso 1 1 calc R
C6 C 0.2694(3) 1.0018(2) 0.26331(14) 0.0251(4) Uani 1 1 d .
H6A H 0.3563 1.0112 0.2974 0.030 Uiso 1 1 calc R
C7 C 0.5128(2) 0.5217(2) 0.20076(12) 0.0170(4) Uani 1 1 d .
C8 C 0.5667(3) 0.4533(2) 0.11847(12) 0.0198(4) Uani 1 1 d .
H8A H 0.6238 0.4927 0.0738 0.024 Uiso 1 1 calc R
C9 C 0.5386(3) 0.3280(2) 0.10035(13) 0.0246(4) Uani 1 1 d .
H9A H 0.5765 0.2826 0.0436 0.030 Uiso 1 1 calc R
C10 C 0.4560(3) 0.2694(2) 0.16436(14) 0.0274(5) Uani 1 1 d .
H10A H 0.4367 0.1837 0.1520 0.033 Uiso 1 1 calc R
C11 C 0.4012(3) 0.3365(2) 0.24680(14) 0.0292(5) Uani 1 1 d .
H11A H 0.3439 0.2968 0.2912 0.035 Uiso 1 1 calc R
C12 C 0.4296(3) 0.4608(2) 0.26467(13) 0.0252(4) Uani 1 1 d .
H12A H 0.3919 0.5056 0.3216 0.030 Uiso 1 1 calc R
C13 C 0.7189(2) 0.7164(2) 0.13453(11) 0.0159(4) Uani 1 1 d .
C14 C 0.6719(3) 0.8289(2) 0.06924(12) 0.0195(4) Uani 1 1 d .
H14A H 0.5521 0.9025 0.0692 0.023 Uiso 1 1 calc R
C15 C 0.7977(3) 0.8349(2) 0.00425(12) 0.0224(4) Uani 1 1 d .
H15A H 0.7636 0.9117 -0.0402 0.027 Uiso 1 1 calc R
C16 C 0.9726(3) 0.7290(2) 0.00412(12) 0.0218(4) Uani 1 1 d .
H16A H 1.0591 0.7335 -0.0401 0.026 Uiso 1 1 calc R
C17 C 1.0216(3) 0.6166(2) 0.06837(12) 0.0205(4) Uani 1 1 d .
H17A H 1.1417 0.5435 0.0683 0.025 Uiso 1 1 calc R
C18 C 0.8955(3) 0.6106(2) 0.13280(12) 0.0188(4) Uani 1 1 d .
H18A H 0.9302 0.5328 0.1767 0.023 Uiso 1 1 calc R
C19 C 0.7903(3) 0.7937(2) 0.39591(12) 0.0227(4) Uani 1 1 d .
C20 C 0.7077(3) 0.9508(2) 0.35491(14) 0.0272(5) Uani 1 1 d .
H20A H 0.7818 1.0038 0.3653 0.041 Uiso 1 1 calc R
H20B H 0.5869 1.0056 0.3824 0.041 Uiso 1 1 calc R
H20C H 0.7014 0.9437 0.2906 0.041 Uiso 1 1 calc R
C21 C 0.9803(3) 0.7104(3) 0.35572(14) 0.0303(5) Uani 1 1 d .
H21A H 1.0512 0.7660 0.3668 0.045 Uiso 1 1 calc R
H21B H 0.9778 0.7012 0.2913 0.045 Uiso 1 1 calc R
H21C H 1.0342 0.6105 0.3831 0.045 Uiso 1 1 calc R
C22 C 0.7945(3) 0.8050(3) 0.49681(13) 0.0320(5) Uani 1 1 d .
H22A H 0.8739 0.8523 0.5089 0.048 Uiso 1 1 calc R
H22B H 0.8387 0.7045 0.5239 0.048 Uiso 1 1 calc R
H22C H 0.6734 0.8655 0.5222 0.048 Uiso 1 1 calc R
C23 C 0.7913(3) 0.4692(2) 0.39913(15) 0.0350(5) Uani 1 1 d .
H23A H 0.8215 0.4550 0.4616 0.052 Uiso 1 1 calc R
H23B H 0.9016 0.4355 0.3603 0.052 Uiso 1 1 calc R
H23C H 0.7242 0.4107 0.3873 0.052 Uiso 1 1 calc R
C24 C 0.4353(3) 0.7449(3) 0.45939(13) 0.0306(5) Uani 1 1 d .
H24A H 0.4735 0.7228 0.5205 0.046 Uiso 1 1 calc R
H24B H 0.3625 0.6913 0.4476 0.046 Uiso 1 1 calc R
H24C H 0.3645 0.8528 0.4522 0.046 Uiso 1 1 calc R

loop_
_atom_site_aniso_label
_atom_site_aniso_U_11
_atom_site_aniso_U_22
_atom_site_aniso_U_33
_atom_site_aniso_U_23
_atom_site_aniso_U_13
_atom_site_aniso_U_12
Ge1 0.01468(11) 0.01409(11) 0.01423(10) -0.00024(7) -0.00044(7) -0.00528(8)
Ge2 0.01830(12) 0.02061(12) 0.01447(10) 0.00058(8) -0.00105(8) -0.00556(9)
C1 0.0151(9) 0.0152(9) 0.0151(8) 0.0020(7) 0.0005(7) -0.0069(8)
C2 0.0223(11) 0.0213(11) 0.0202(9) -0.0008(8) -0.0023(8) -0.0106(9)
C3 0.0175(10) 0.0292(12) 0.0263(10) 0.0037(9) -0.0060(8) -0.0115(9)
C4 0.0164(10) 0.0238(11) 0.0274(10) 0.0059(8) -0.0004(8) -0.0041(9)
C5 0.0264(12) 0.0183(11) 0.0379(12) -0.0083(9) -0.0036(9) -0.0037(9)
C6 0.0207(11) 0.0215(11) 0.0321(11) -0.0052(9) -0.0075(9) -0.0065(9)
C7 0.0151(10) 0.0138(9) 0.0203(9) -0.0004(7) -0.0030(7) -0.0041(8)
C8 0.0180(10) 0.0196(10) 0.0198(9) 0.0014(8) -0.0032(8) -0.0058(8)
C9 0.0262(11) 0.0230(11) 0.0237(10) -0.0049(8) -0.0065(8) -0.0080(9)
C10 0.0285(12) 0.0189(11) 0.0377(12) -0.0027(9) -0.0084(9) -0.0114(9)
C11 0.0346(13) 0.0271(12) 0.0326(11) 0.0016(9) 0.0015(9) -0.0202(10)
C12 0.0297(12) 0.0237(11) 0.0232(10) -0.0041(8) 0.0041(8) -0.0129(10)
C13 0.0178(10) 0.0185(10) 0.0144(8) -0.0028(7) -0.0001(7) -0.0105(8)
C14 0.0156(10) 0.0204(10) 0.0215(9) 0.0004(8) -0.0033(7) -0.0061(8)
C15 0.0235(11) 0.0261(11) 0.0198(9) 0.0045(8) -0.0031(8) -0.0127(9)
C16 0.0221(11) 0.0284(11) 0.0185(9) -0.0016(8) 0.0022(8) -0.0146(9)
C17 0.0158(10) 0.0225(11) 0.0214(9) -0.0057(8) -0.0002(8) -0.0058(8)
C18 0.0214(10) 0.0168(10) 0.0165(9) -0.0004(7) -0.0018(7) -0.0063(8)
C19 0.0161(10) 0.0315(12) 0.0190(9) -0.0051(8) -0.0014(8) -0.0081(9)
C20 0.0264(12) 0.0322(12) 0.0277(11) -0.0032(9) -0.0016(9) -0.0168(10)
C21 0.0203(11) 0.0438(14) 0.0251(10) -0.0068(10) -0.0009(8) -0.0112(10)
C22 0.0263(12) 0.0463(15) 0.0223(10) -0.0071(10) -0.0037(9) -0.0132(11)
C23 0.0387(14) 0.0250(12) 0.0327(12) 0.0072(9) -0.0097(10) -0.0045(11)
C24 0.0300(12) 0.0425(14) 0.0222(10) -0.0063(9) 0.0056(9) -0.0188(11)

loop_
_atom_type_symbol
_atom_type_description
_atom_type_scat_dispersion_real
_atom_type_scat_dispersion_imag
_atom_type_scat_source
C C 0.0033 0.0016 'International Tables Vol C Tables 4.2.6.8 and 6.1.1.4'
H H 0.0000 0.0000 'International Tables Vol C Tables 4.2.6.8 and 6.1.1.4'
Ge Ge 0.1547 1.8001 'International Tables Vol C Tables 4.2.6.8 and 6.1.1.4'

loop_
_geom_angle_atom_site_label_1
_geom_angle_atom_site_label_2
_geom_angle_atom_site_label_3
_geom_angle
C13 Ge1 C1 110.73(7)
C13 Ge1 C7 106.63(8)
C1 Ge1 C7 106.73(7)
C13 Ge1 Ge2 112.91(5)
C1 Ge1 Ge2 110.51(5)
C7 Ge1 Ge2 109.05(5)
C23 Ge2 C24 107.80(10)
C23 Ge2 C19 108.02(9)
C24 Ge2 C19 109.93(9)
C23 Ge2 Ge1 107.37(7)
C24 Ge2 Ge1 108.18(6)
C19 Ge2 Ge1 115.27(6)
C6 C1 C2 117.54(17)
C6 C1 Ge1 121.26(14)
C2 C1 Ge1 121.14(14)
C3 C2 C1 121.12(18)
C3 C2 H2A 119.4
C1 C2 H2A 119.4
C4 C3 C2 120.53(18)
C4 C3 H3A 119.7
C2 C3 H3A 119.7
C3 C4 C5 119.03(19)
C3 C4 H4A 120.5
C5 C4 H4A 120.5
C4 C5 C6 120.4(2)
C4 C5 H5A 119.8
C6 C5 H5A 119.8
C5 C6 C1 121.38(18)
C5 C6 H6A 119.3
C1 C6 H6A 119.3
C8 C7 C12 117.90(18)
C8 C7 Ge1 121.43(14)
C12 C7 Ge1 120.64(14)
C7 C8 C9 121.04(18)
C7 C8 H8A 119.5
C9 C8 H8A 119.5
C10 C9 C8 120.24(19)
C10 C9 H9A 119.9
C8 C9 H9A 119.9
C9 C10 C11 119.44(19)
C9 C10 H10A 120.3
C11 C10 H10A 120.3
C12 C11 C10 120.2(2)
C12 C11 H11A 119.9
C10 C11 H11A 119.9
C11 C12 C7 121.19(19)
C11 C12 H12A 119.4
C7 C12 H12A 119.4
C18 C13 C14 118.13(17)
C18 C13 Ge1 119.57(13)
C14 C13 Ge1 122.30(14)
C15 C14 C13 120.91(18)
C15 C14 H14A 119.5
C13 C14 H14A 119.5
C16 C15 C14 119.95(18)
C16 C15 H15A 120.0
C14 C15 H15A 120.0
C15 C16 C17 119.92(18)
C15 C16 H16A 120.0
C17 C16 H16A 120.0
C16 C17 C18 119.94(18)
C16 C17 H17A 120.0
C18 C17 H17A 120.0
C17 C18 C13 121.15(17)
C17 C18 H18A 119.4
C13 C18 H18A 119.4
C21 C19 C20 109.55(17)
C21 C19 C22 109.30(16)
C20 C19 C22 109.37(17)
C21 C19 Ge2 109.95(14)
C20 C19 Ge2 110.99(13)
C22 C19 Ge2 107.65(14)
C19 C20 H20A 109.5
C19 C20 H20B 109.5
H20A C20 H20B 109.5
C19 C20 H20C 109.5
H20A C20 H20C 109.5
H20B C20 H20C 109.5
C19 C21 H21A 109.5
C19 C21 H21B 109.5
H21A C21 H21B 109.5
C19 C21 H21C 109.5
H21A C21 H21C 109.5
H21B C21 H21C 109.5
C19 C22 H22A 109.5
C19 C22 H22B 109.5
H22A C22 H22B 109.5
C19 C22 H22C 109.5
H22A C22 H22C 109.5
H22B C22 H22C 109.5
Ge2 C23 H23A 109.5
Ge2 C23 H23B 109.5
H23A C23 H23B 109.5
Ge2 C23 H23C 109.5
H23A C23 H23C 109.5
H23B C23 H23C 109.5
Ge2 C24 H24A 109.5
Ge2 C24 H24B 109.5
H24A C24 H24B 109.5
Ge2 C24 H24C 109.5
H24A C24 H24C 109.5
H24B C24 H24C 109.5

loop_
_geom_bond_atom_site_label_1
_geom_bond_atom_site_label_2
_geom_bond_distance
Ge1 C13 1.9486(18)
Ge1 C1 1.9518(18)
Ge1 C7 1.9615(19)
Ge1 Ge2 2.4255(3)
Ge2 C23 1.951(2)
Ge2 C24 1.951(2)
Ge2 C19 1.989(2)
C1 C6 1.385(3)
C1 C2 1.392(2)
C2 C3 1.383(3)
C2 H2A 0.9500
C3 C4 1.378(3)
C3 H3A 0.9500
C4 C5 1.379(3)
C4 H4A 0.9500
C5 C6 1.383(3)
C5 H5A 0.9500
C6 H6A 0.9500
C7 C8 1.387(3)
C7 C12 1.394(3)
C8 C9 1.388(3)
C8 H8A 0.9500
C9 C10 1.378(3)
C9 H9A 0.9500
C10 C11 1.384(3)
C10 H10A 0.9500
C11 C12 1.380(3)
C11 H11A 0.9500
C12 H12A 0.9500
C13 C18 1.390(3)
C13 C14 1.393(3)
C14 C15 1.386(3)
C14 H14A 0.9500
C15 C16 1.380(3)
C15 H15A 0.9500
C16 C17 1.382(3)
C16 H16A 0.9500
C17 C18 1.383(3)
C17 H17A 0.9500
C18 H18A 0.9500
C19 C21 1.521(3)
C19 C20 1.526(3)
C19 C22 1.532(3)
C20 H20A 0.9800
C20 H20B 0.9800
C20 H20C 0.9800
C21 H21A 0.9800
C21 H21B 0.9800
C21 H21C 0.9800
C22 H22A 0.9800
C22 H22B 0.9800
C22 H22C 0.9800
C23 H23A 0.9800
C23 H23B 0.9800
C23 H23C 0.9800
C24 H24A 0.9800
C24 H24B 0.9800
C24 H24C 0.9800

loop_
_geom_torsion_atom_site_label_1
_geom_torsion_atom_site_label_2
_geom_torsion_atom_site_label_3
_geom_torsion_atom_site_label_4
_geom_torsion
C13 Ge1 Ge2 C23 -85.77(10)
C1 Ge1 Ge2 C23 149.59(10)
C7 Ge1 Ge2 C23 32.57(10)
C13 Ge1 Ge2 C24 158.13(9)
C1 Ge1 Ge2 C24 33.50(9)
C7 Ge1 Ge2 C24 -83.53(9)
C13 Ge1 Ge2 C19 34.64(9)
C1 Ge1 Ge2 C19 -89.99(9)
C7 Ge1 Ge2 C19 152.98(9)
C13 Ge1 C1 C6 -90.30(16)
C7 Ge1 C1 C6 154.02(15)
Ge2 Ge1 C1 C6 35.57(17)
C13 Ge1 C1 C2 92.57(15)
C7 Ge1 C1 C2 -23.11(16)
Ge2 Ge1 C1 C2 -141.56(13)
C6 C1 C2 C3 -0.8(3)
Ge1 C1 C2 C3 176.41(14)
C1 C2 C3 C4 0.2(3)
C2 C3 C4 C5 0.6(3)
C3 C4 C5 C6 -0.8(3)
C4 C5 C6 C1 0.2(3)
C2 C1 C6 C5 0.6(3)
Ge1 C1 C6 C5 -176.60(16)
C13 Ge1 C7 C8 -16.42(17)
C1 Ge1 C7 C8 101.97(16)
Ge2 Ge1 C7 C8 -138.64(14)
C13 Ge1 C7 C12 165.25(15)
C1 Ge1 C7 C12 -76.36(17)
Ge2 Ge1 C7 C12 43.03(17)
C12 C7 C8 C9 0.0(3)
Ge1 C7 C8 C9 -178.33(14)
C7 C8 C9 C10 0.0(3)
C8 C9 C10 C11 0.0(3)
C9 C10 C11 C12 -0.1(3)
C10 C11 C12 C7 0.2(3)
C8 C7 C12 C11 -0.2(3)
Ge1 C7 C12 C11 178.22(16)
C1 Ge1 C13 C18 176.44(14)
C7 Ge1 C13 C18 -67.82(15)
Ge2 Ge1 C13 C18 51.92(15)
C1 Ge1 C13 C14 -4.31(17)
C7 Ge1 C13 C14 111.43(15)
Ge2 Ge1 C13 C14 -128.82(14)
C18 C13 C14 C15 0.2(3)
Ge1 C13 C14 C15 -179.11(14)
C13 C14 C15 C16 -0.5(3)
C14 C15 C16 C17 0.5(3)
C15 C16 C17 C18 -0.2(3)
C16 C17 C18 C13 -0.1(3)
C14 C13 C18 C17 0.2(3)
Ge1 C13 C18 C17 179.46(14)
C23 Ge2 C19 C21 42.94(16)
C24 Ge2 C19 C21 160.33(14)
Ge1 Ge2 C19 C21 -77.11(14)
C23 Ge2 C19 C20 164.31(14)
C24 Ge2 C19 C20 -78.30(15)
Ge1 Ge2 C19 C20 44.25(15)
C23 Ge2 C19 C22 -76.03(16)
C24 Ge2 C19 C22 41.36(16)
Ge1 Ge2 C19 C22 163.91(12)
